data_2103851
loop_
_publ_author_name
'Wunschel, Markus'
'Dinnebier, Robert E.'
'Carlson, Stefan'
'Bernatowicz, Piotr'
'van Smaalen, Sander'

_publ_section_title
;
 Influence of the molecular structures on the high-pressure and
 low-temperature phase transitions of plastic crystals
;
_journal_issue 1
_journal_name_full 'Acta Crystallographica Section B'
_journal_page_first 60
_journal_page_last 71
_journal_paper_doi 10.1107/S0108768102021791
_journal_volume 59
_journal_year 2003
_chemical_formula_moiety 'C14 H36 Si3'
_chemical_formula_structural Si[Si(CH3)3]2[C(CH3)3]2
_chemical_formula_sum 'C14 H36 Si3'
_chemical_formula_weight 288.7
_chemical_name_common
;
Di-tert-butyl-bis(trimethylsilyl)silane
;
_chemical_name_systematic ' ?'
_space_group_IT_number 14
_symmetry_cell_setting monoclinic
_symmetry_space_group_name_Hall '-P 2n'
_symmetry_space_group_name_H-M 'P 1 1 21/n'
_cell_angle_alpha 90
_cell_angle_beta 90
_cell_angle_gamma 110.343(3)
_cell_formula_units_Z 8
_cell_length_a 17.0089(9)
_cell_length_b 15.3159(8)
_cell_length_c 15.9325(8)
_cell_measurement_temperature 105
_cell_volume 3891.6(4)
_computing_cell_refinement JANA2000
_computing_data_collection 'SPEC package ESRF '
_computing_publication_material JANA2000
_computing_structure_refinement JANA2000
_computing_structure_solution DASH
_diffrn_ambient_temperature 105
_diffrn_measurement_device_type two-circle
_diffrn_radiation_monochromator Si(111)
_diffrn_radiation_type synchrotron
_diffrn_radiation_wavelength 0.399828(2)
_exptl_absorpt_coefficient_mu 0.177
_exptl_absorpt_correction_type none
_exptl_crystal_density_diffrn 0.98550(10)
_exptl_crystal_density_meas ?
_exptl_crystal_density_method .
_exptl_crystal_F_000 1181
_refine_ls_extinction_method none
_refine_ls_goodness_of_fit_all 0.63
_refine_ls_hydrogen_treatment undef
_refine_ls_number_constraints 59
_refine_ls_number_parameters 74
_refine_ls_number_restraints 6
_refine_ls_R_factor_all 0.078
_refine_ls_R_factor_gt 0.043
_refine_ls_structure_factor_coef Inet
_refine_ls_weighting_scheme sigma
_refine_ls_wR_factor_gt 0.056
_refine_ls_wR_factor_ref 0.078
_cod_data_source_file os0101.cif
_cod_data_source_block 2at105
_cod_original_cell_volume 3891.7(5)
_cod_original_sg_symbol_H-M P_1_1_21/n
_cod_database_code 2103851

loop_
_symmetry_equiv_pos_site_id
_symmetry_equiv_pos_as_xyz
1 x,y,z
2 1/2-x,1/2-y,1/2+z
3 -x,-y,-z
4 1/2+x,1/2+y,1/2-z

loop_
_atom_site_label
_atom_site_fract_x
_atom_site_fract_y
_atom_site_fract_z
_atom_site_U_iso_or_equiv
_atom_site_adp_type
_atom_site_calc_flag
_atom_site_occupancy
_atom_site_type_symbol
Si0a 0.1469(8) 0.2438(8) 0.3627(7) 0.061(5) Uiso d 1.0 Si
C11a 0.1218(8) 0.3217(8) 0.4500(8) 0.064(5) Uiso d 0.534 C
C111a 0.1408(8) 0.4326(10) 0.4139(9) 0.019(4) Uiso d 0.6945 C
C111/1a 0.0187(9) 0.2763(9) 0.4800(8) 0.019(4) Uiso d 0.6945 C
C111/2a 0.1826(9) 0.3286(10) 0.5373(8) 0.019(4) Uiso d 0.6945 C
C11b 0.0758(8) 0.1970(8) 0.2631(8) 0.064(5) Uiso d 1.0 C
C111b 0.0751(8) 0.2872(10) 0.1997(8) 0.019(4) Uiso d 1.3 C
C111/1b 0.1119(9) 0.1244(8) 0.2052(8) 0.019(4) Uiso d 1.3 C
C111/2b -0.0256(9) 0.1360(9) 0.2918(8) 0.019(4) Uiso d 1.3 C
C11c 0.2382(8) 0.3649(9) 0.3496(7) 0.064(5) Uiso d 0.284 C
C111c 0.3073(9) 0.3854(9) 0.4318(9) 0.019(4) Uiso d 0.3687 C
C111/1c 0.2928(9) 0.3679(9) 0.2586(8) 0.019(4) Uiso d 0.3687 C
C111/2c 0.1991(9) 0.4541(9) 0.3463(9) 0.019(4) Uiso d 0.3687 C
C11d 0.1451(8) 0.1578(9) 0.4556(8) 0.064(5) Uiso d 0.182 C
C111d 0.2351(9) 0.1315(9) 0.4566(8) 0.019(4) Uiso d 0.2367 C
C111/1d 0.1367(8) 0.2065(9) 0.5506(9) 0.019(4) Uiso d 0.2367 C
C111/2d 0.0617(9) 0.0557(9) 0.4458(9) 0.019(4) Uiso d 0.2367 C
Si0e 0.3413(7) 0.7739(7) 0.6184(7) 0.061(5) Uiso d 1.0 Si
C11e 0.3000(7) 0.8669(8) 0.5666(7) 0.064(5) Uiso d 0.796 C
C111e 0.3646(8) 0.9241(8) 0.4863(8) 0.019(4) Uiso d 1.0345 C
C111/1e 0.2013(8) 0.8146(9) 0.5264(7) 0.019(4) Uiso d 1.0345 C
C111/2e 0.2960(9) 0.9481(9) 0.6388(8) 0.019(4) Uiso d 1.0345 C
C11f 0.2631(8) 0.6743(8) 0.6874(7) 0.064(5) Uiso d 0.770 C
C111f 0.3163(9) 0.6189(8) 0.7459(7) 0.019(4) Uiso d 1.0007 C
C111/1f 0.2081(8) 0.7187(9) 0.7550(8) 0.019(4) Uiso d 1.0007 C
C111/2f 0.1924(8) 0.5927(9) 0.6254(8) 0.019(4) Uiso d 1.0007 C
C11g 0.3946(7) 0.7416(7) 0.5189(7) 0.064(5) Uiso d 0.434 C
C111g 0.4879(8) 0.8280(9) 0.4965(8) 0.019(4) Uiso d 0.5648 C
C111/1g 0.4143(7) 0.6405(8) 0.5353(8) 0.019(4) Uiso d 0.5648 C
C111/2g 0.3310(8) 0.7261(9) 0.4326(8) 0.019(4) Uiso d 0.5648 C
Si21a 0.0964(8) 0.3025(8) 0.4812(8) 0.064(5) Uiso d 0.466 Si
C211a 0.0539(8) 0.4008(9) 0.4456(9) 0.019(4) Uiso d 0.6055 C
C211/1a 0.0052(9) 0.2015(10) 0.5349(8) 0.019(4) Uiso d 0.6055 C
C211/2a 0.1877(9) 0.3546(10) 0.5625(9) 0.019(4) Uiso d 0.6055 C
Si21c 0.2818(8) 0.3597(9) 0.3472(7) 0.064(5) Uiso d 0.716 Si
C211c 0.3516(9) 0.3579(9) 0.4451(9) 0.019(4) Uiso d 0.9313 C
C211/1c 0.3358(9) 0.3353(10) 0.2452(8) 0.019(4) Uiso d 0.9313 C
C211/2c 0.2712(9) 0.4831(10) 0.3383(9) 0.019(4) Uiso d 0.9313 C
Si21d 0.1793(8) 0.1107(9) 0.4029(7) 0.064(5) Uiso d 0.818 Si
C211d 0.2783(9) 0.1081(9) 0.3408(8) 0.019(4) Uiso d 1.0632 C
C211/1d 0.2029(8) 0.1154(10) 0.5239(9) 0.019(4) Uiso d 1.0632 C
C211/2d 0.0838(9) -0.0029(10) 0.3777(9) 0.019(4) Uiso d 1.0632 C
Si21e 0.2572(7) 0.8682(8) 0.6009(7) 0.064(5) Uiso d 0.204 Si
C211e 0.3283(9) 1.0004(10) 0.6040(7) 0.019(4) Uiso d 0.2655 C
C211/1e 0.1987(8) 0.8405(8) 0.4925(8) 0.019(4) Uiso d 0.2655 C
C211/2e 0.1739(9) 0.8428(9) 0.6917(8) 0.019(4) Uiso d 0.2655 C
Si21f 0.2241(8) 0.6414(8) 0.6562(7) 0.064(5) Uiso d 0.230 Si
C211f 0.2104(8) 0.6363(9) 0.7789(9) 0.019(4) Uiso d 0.2993 C
C211/1f 0.1220(9) 0.6491(9) 0.6040(7) 0.019(4) Uiso d 0.2993 C
C211/2f 0.2414(9) 0.5276(9) 0.6175(8) 0.019(4) Uiso d 0.2993 C
Si21g 0.4343(7) 0.7217(7) 0.5385(7) 0.064(5) Uiso d 0.566 Si
C211g 0.5285(8) 0.8293(10) 0.4979(7) 0.019(4) Uiso d 0.7352 C
C211/1g 0.4779(8) 0.6432(8) 0.6086(8) 0.019(4) Uiso d 0.7352 C
C211/2g 0.3745(8) 0.6488(9) 0.4418(8) 0.019(4) Uiso d 0.7352 C
Si21h 0.4453(8) 0.8344(7) 0.7234(7) 0.064(5) Uiso d 1.0 Si
C211h 0.3923(9) 0.8525(8) 0.8284(8) 0.019(4) Uiso d 1.3 C
C211/1h 0.5048(8) 0.7470(9) 0.7434(8) 0.019(4) Uiso d 1.3 C
C211/2h 0.5261(9) 0.9546(9) 0.6865(8) 0.019(4) Uiso d 1.3 C

loop_
_atom_type_symbol
_atom_type_scat_dispersion_real
_atom_type_scat_dispersion_imag
_atom_type_scat_source
Si 0.082 0.070 'International Tables Vol C Tables  4.2.6.8 and 6.1.1.1'
C 0.003 0.002 'International Tables Vol C Tables  4.2.6.8 and 6.1.1.1'
H 0.000 0.000 'International Tables Vol C Tables  4.2.6.8 and 6.1.1.1'

loop_
_geom_angle_atom_site_label_1
_geom_angle_atom_site_label_2
_geom_angle_atom_site_label_3
_geom_angle
_geom_angle_publ_flag
C11a Si0a C11b 123.6(9) yes
C11a Si0a C11c 76.8(7) yes
C11a Si0a C11d 85.3(7) yes
C11a Si0a Si21a 13.8(4) yes
C11a Si0a Si21c 88.7(6) yes
C11a Si0a Si21d 119.5(7) yes
C11b Si0a C11c 116.0(7) yes
C11b Si0a C11d 119.7(7) yes
C11b Si0a Si21a 121.4(8) yes
C11b Si0a Si21c 119.9(7) yes
C11b Si0a Si21d 101.6(7) yes
C11c Si0a C11d 122.1(8) yes
C11c Si0a Si21a 89.9(6) yes
C11c Si0a Si21c 17.6(6) yes
C11c Si0a Si21d 119.6(8) yes
C11d Si0a Si21a 74.5(6) yes
C11d Si0a Si21c 111.3(7) yes
C11d Si0a Si21d 35.0(6) yes
Si21a Si0a Si21c 100.5(6) yes
Si21a Si0a Si21d 109.4(6) yes
Si21c Si0a Si21d 102.5(7) yes
Si0a C11a C111a 110.9(9) yes
Si0a C11a C111/1a 110.9(8) yes
Si0a C11a C111/2a 110.9(10) yes
C111a C11a C111/1a 108.0(11) yes
C111a C11a C111/2a 108.0(9) yes
C111/1a C11a C111/2a 108.0(9) yes
Si0a C11b C111b 110.9(8) yes
Si0a C11b C111/1b 110.9(10) yes
Si0a C11b C111/2b 110.9(9) yes
C111b C11b C111/1b 108.0(10) yes
C111b C11b C111/2b 108.0(11) yes
C111/1b C11b C111/2b 108.0(9) yes
Si0a C11c C111c 110.9(9) yes
Si0a C11c C111/1c 110.9(9) yes
Si0a C11c C111/2c 110.9(9) yes
C111c C11c C111/1c 108.0(10) yes
C111c C11c C111/2c 108.0(10) yes
C111/1c C11c C111/2c 108.0(10) yes
Si0a C11d C111d 110.9(8) yes
Si0a C11d C111/1d 110.9(10) yes
Si0a C11d C111/2d 110.9(9) yes
C111d C11d C111/1d 108.0(9) yes
C111d C11d C111/2d 108.0(10) yes
C111/1d C11d C111/2d 108.0(9) yes
C11e Si0e C11f 118.6(8) yes
C11e Si0e C11g 98.9(7) yes
C11e Si0e Si21e 22.0(4) yes
C11e Si0e Si21f 108.6(7) yes
C11e Si0e Si21g 117.6(6) yes
C11e Si0e Si21h 114.6(6) yes
C11f Si0e C11g 119.9(7) yes
C11f Si0e Si21e 98.6(7) yes
C11f Si0e Si21f 19.7(4) yes
C11f Si0e Si21g 112.7(7) yes
C11f Si0e Si21h 96.9(6) yes
C11g Si0e Si21e 119.0(7) yes
C11g Si0e Si21f 108.1(6) yes
C11g Si0e Si21g 21.1(5) yes
C11g Si0e Si21h 108.6(7) yes
Si21e Si0e Si21f 92.6(6) yes
Si21e Si0e Si21g 138.9(6) yes
Si21e Si0e Si21h 111.7(6) yes
Si21f Si0e Si21g 107.9(6) yes
Si21f Si0e Si21h 116.4(6) yes
Si21g Si0e Si21h 90.9(6) yes
Si0e C11e C111e 110.9(9) yes
Si0e C11e C111/1e 110.9(8) yes
Si0e C11e C111/2e 110.9(8) yes
C111e C11e C111/1e 108.0(8) yes
C111e C11e C111/2e 108.0(8) yes
C111/1e C11e C111/2e 108.0(10) yes
Si0e C11f C111f 110.9(8) yes
Si0e C11f C111/1f 110.9(8) yes
Si0e C11f C111/2f 110.9(8) yes
C111f C11f C111/1f 108.0(9) yes
C111f C11f C111/2f 108.0(9) yes
C111/1f C11f C111/2f 108.0(9) yes
Si0e C11g C111g 110.9(8) yes
Si0e C11g C111/1g 110.9(8) yes
Si0e C11g C111/2g 110.9(9) yes
C111g C11g C111/1g 108.0(10) yes
C111g C11g C111/2g 108.0(8) yes
C111/1g C11g C111/2g 108.0(9) yes
Si0a Si21a C211a 109.8(8) yes
Si0a Si21a C211/1a 109.8(7) yes
Si0a Si21a C211/2a 109.8(8) yes
C211a Si21a C211/1a 109.2(9) yes
C211a Si21a C211/2a 109.2(8) yes
C211/1a Si21a C211/2a 109.2(8) yes
Si0a Si21c C211c 109.8(7) yes
Si0a Si21c C211/1c 109.8(7) yes
Si0a Si21c C211/2c 109.8(9) yes
C211c Si21c C211/1c 109.2(10) yes
C211c Si21c C211/2c 109.2(8) yes
C211/1c Si21c C211/2c 109.2(8) yes
Si0a Si21d C211d 109.8(7) yes
Si0a Si21d C211/1d 109.8(8) yes
Si0a Si21d C211/2d 109.8(8) yes
C211d Si21d C211/1d 109.2(9) yes
C211d Si21d C211/2d 109.2(9) yes
C211/1d Si21d C211/2d 109.2(8) yes
Si0e Si21e C211e 109.8(8) yes
Si0e Si21e C211/1e 109.8(7) yes
Si0e Si21e C211/2e 109.8(7) yes
C211e Si21e C211/1e 109.2(7) yes
C211e Si21e C211/2e 109.2(8) yes
C211/1e Si21e C211/2e 109.2(8) yes
Si0e Si21f C211f 109.8(6) yes
Si0e Si21f C211/1f 109.8(7) yes
Si0e Si21f C211/2f 109.8(7) yes
C211f Si21f C211/1f 109.2(8) yes
C211f Si21f C211/2f 109.2(8) yes
C211/1f Si21f C211/2f 109.2(8) yes
Si0e Si21g C211g 109.8(7) yes
Si0e Si21g C211/1g 109.8(7) yes
Si0e Si21g C211/2g 109.8(8) yes
C211g Si21g C211/1g 109.2(8) yes
C211g Si21g C211/2g 109.2(7) yes
C211/1g Si21g C211/2g 109.2(8) yes
Si0e Si21h C211h 109.8(7) yes
Si0e Si21h C211/1h 109.8(7) yes
Si0e Si21h C211/2h 109.8(7) yes
C211h Si21h C211/1h 109.2(8) yes
C211h Si21h C211/2h 109.2(7) yes
C211/1h Si21h C211/2h 109.2(8) yes

loop_
_geom_bond_atom_site_label_1
_geom_bond_atom_site_label_2
_geom_bond_distance
_geom_bond_publ_flag
Si0a C11a 1.973(19) yes
Si0a C11b 1.973(17) yes
Si0a C11c 1.973(15) yes
Si0a C11d 1.973(18) yes
Si0a Si21a 2.376(19) yes
Si0a Si21c 2.376(16) yes
Si0a Si21d 2.38(2) yes
C11a C111a 1.714(19) yes
C11a C111/1a 1.714(18) yes
C11a C111/2a 1.714(19) yes
C11b C111b 1.71(2) yes
C11b C111/1b 1.71(2) yes
C11b C111/2b 1.714(18) yes
C11c C111c 1.714(19) yes
C11c C111/1c 1.714(19) yes
C11c C111/2c 1.71(2) yes
C11d C111d 1.71(2) yes
C11d C111/1d 1.714(19) yes
C11d C111/2d 1.714(16) yes
Si0e C11e 1.973(19) yes
Si0e C11f 1.973(14) yes
Si0e C11g 1.973(17) yes
Si0e Si21e 2.376(19) yes
Si0e Si21f 2.376(14) yes
Si0e Si21g 2.376(18) yes
Si0e Si21h 2.376(15) yes
C11e C111e 1.714(16) yes
C11e C111/1e 1.714(16) yes
C11e C111/2e 1.714(18) yes
C11f C111f 1.71(2) yes
C11f C111/1f 1.71(2) yes
C11f C111/2f 1.714(16) yes
C11g C111g 1.714(15) yes
C11g C111/1g 1.714(19) yes
C11g C111/2g 1.714(18) yes
Si21a C211a 1.97(2) yes
Si21a C211/1a 1.965(17) yes
Si21a C211/2a 1.965(18) yes
Si21c C211c 1.97(2) yes
Si21c C211/1c 1.97(2) yes
Si21c C211/2c 1.97(2) yes
Si21d C211d 1.97(2) yes
Si21d C211/1d 1.965(18) yes
Si21d C211/2d 1.965(16) yes
Si21e C211e 1.965(16) yes
Si21e C211/1e 1.965(17) yes
Si21e C211/2e 1.965(18) yes
Si21f C211f 1.965(18) yes
Si21f C211/1f 1.97(2) yes
Si21f C211/2f 1.97(2) yes
Si21g C211g 1.965(15) yes
Si21g C211/1g 1.965(19) yes
Si21g C211/2g 1.965(17) yes
Si21h C211h 1.965(19) yes
Si21h C211/1h 1.97(2) yes
Si21h C211/2h 1.965(15) yes
